data_2207058
loop_
_publ_author_name
'Fresu, Sonia'
'M\"uller, Kai-Sven'
'Sch\"urmann, Markus'
'Preut, Hans'
'Eilbracht, Peter'

_publ_section_title <i>rac</i>-(1<i>S</i>,11<i>S</i>,15<i>S</i>)-1-Hydroxymethylbicyclo[9.3.1]pentadecan-15-ol
_journal_coeditor_code RZ6120
_journal_issue 10
_journal_name_full 'Acta Crystallographica Section E'
_journal_page_first o3440
_journal_page_last o3441
_journal_paper_doi 10.1107/S1600536805030527
_journal_volume 61
_journal_year 2005
_chemical_formula_iupac 'C16 H30 O2'
_chemical_formula_moiety 'C16 H30 O2'
_chemical_formula_sum 'C16 H30 O2'
_chemical_formula_weight 254.40
_chemical_name_systematic
;
rac-(1S,11S,15S)-1-Hydroxymethylbicyclo[9.3.1]pentadecan-15-ol
;
_space_group_IT_number 14
_symmetry_cell_setting monoclinic
_symmetry_space_group_name_Hall '-P 2ybc'
_symmetry_space_group_name_H-M 'P 1 21/c 1'
_atom_sites_solution_hydrogens geom
_atom_sites_solution_primary direct
_atom_sites_solution_secondary difmap
_audit_creation_method SHELXL-97
_cell_angle_alpha 90.00
_cell_angle_beta 110.539(3)
_cell_angle_gamma 90.00
_cell_formula_units_Z 4
_cell_length_a 13.0319(7)
_cell_length_b 8.4862(4)
_cell_length_c 14.4047(9)
_cell_measurement_reflns_used 12034
_cell_measurement_temperature 291.0(10)
_cell_measurement_theta_max 27.48
_cell_measurement_theta_min 2.92
_cell_volume 1491.77(14)
_computing_cell_refinement
;
DENZO and SCALEPACK (Otwinowski & Minor, 1997)
;
_computing_data_collection 'COLLECT (Nonius, 1998)'
_computing_data_reduction
;
DENZO and SCALEPACK
;
_computing_molecular_graphics 'SHELXTL-Plus (Sheldrick, 1991)'
_computing_publication_material
;
SHELXL97, PARST95 (Nardelli, 1995) and PLATON (Spek, 2001)
;
_computing_structure_refinement 'SHELXL97 (Sheldrick, 1997)'
_computing_structure_solution 'SHELXS97 (Sheldrick, 1990)'
_diffrn_ambient_temperature 291.0(10)
_diffrn_detector_area_resol_mean '19 vertical, 18 horizontal'
_diffrn_measured_fraction_theta_full 0.995
_diffrn_measured_fraction_theta_max 0.995
_diffrn_measurement_device_type 'Nonius KappaCCD'
_diffrn_measurement_method
;
296 frames via \w-rotation (\D\w=1\%) and two times 55 s per frame
(two sets at different \k-angles)
;
_diffrn_radiation_monochromator graphite
_diffrn_radiation_source 'fine-focus sealed tube'
_diffrn_radiation_type MoK\a
_diffrn_radiation_wavelength 0.71073
_diffrn_reflns_av_R_equivalents 0.0230
_diffrn_reflns_av_sigmaI/netI 0.0537
_diffrn_reflns_limit_h_max 16
_diffrn_reflns_limit_h_min -16
_diffrn_reflns_limit_k_max 10
_diffrn_reflns_limit_k_min -10
_diffrn_reflns_limit_l_max 17
_diffrn_reflns_limit_l_min -18
_diffrn_reflns_number 12034
_diffrn_reflns_theta_full 27.48
_diffrn_reflns_theta_max 27.48
_diffrn_reflns_theta_min 2.92
_diffrn_standards_decay_% 0
_diffrn_standards_number 0
_exptl_absorpt_coefficient_mu 0.072
_exptl_absorpt_correction_type none
_exptl_crystal_colour colourless
_exptl_crystal_density_diffrn 1.133
_exptl_crystal_density_method 'not measured'
_exptl_crystal_description block
_exptl_crystal_F_000 568
_exptl_crystal_size_max 0.20
_exptl_crystal_size_mid 0.10
_exptl_crystal_size_min 0.05
_refine_diff_density_max 0.193
_refine_diff_density_min -0.135
_refine_ls_extinction_coef 0.012(3)
_refine_ls_extinction_expression Fc^*^=kFc[1+0.001xFc^2^\l^3^/sin(2\q)]^-1/4^
_refine_ls_extinction_method SHELXL97
_refine_ls_goodness_of_fit_ref 0.895
_refine_ls_hydrogen_treatment mixed
_refine_ls_matrix_type full
_refine_ls_number_parameters 172
_refine_ls_number_reflns 3393
_refine_ls_number_restraints 0
_refine_ls_restrained_S_all 0.895
_refine_ls_R_factor_all 0.0704
_refine_ls_R_factor_gt 0.0361
_refine_ls_shift/su_max 0.000
_refine_ls_shift/su_mean 0.000
_refine_ls_structure_factor_coef Fsqd
_refine_ls_weighting_details 'calc w = 1/[\s^2^(Fo^2^)+(0.0478P)^2^] where P = (Fo^2^+2Fc^2^)/3'
_refine_ls_weighting_scheme calc
_refine_ls_wR_factor_gt 0.0839
_refine_ls_wR_factor_ref 0.0899
_reflns_number_gt 1996
_reflns_number_total 3393
_reflns_threshold_expression I>2\s(I)
_cod_data_source_file rz6120.cif
_cod_data_source_block I
_cod_original_sg_symbol_H-M 'P 21/c'
_cod_database_code 2207058
_cod_database_fobs_code 2207058

loop_
_symmetry_equiv_pos_as_xyz
'x, y, z'
'-x, y+1/2, -z+1/2'
'-x, -y, -z'
'x, -y-1/2, z-1/2'

loop_
_atom_site_label
_atom_site_fract_x
_atom_site_fract_y
_atom_site_fract_z
_atom_site_U_iso_or_equiv
_atom_site_adp_type
_atom_site_calc_flag
_atom_site_refinement_flags
_atom_site_occupancy
_atom_site_type_symbol
O1 -0.10174(6) 0.13418(9) 0.20536(5) 0.0409(2) Uani d . 1 O
H1 -0.0544(11) 0.0681(16) 0.2393(10) 0.068(4) Uiso d . 1 H
O2 -0.06241(6) 0.43668(10) 0.17857(6) 0.0527(2) Uani d . 1 O
H2 -0.0663(11) 0.3485(19) 0.2109(11) 0.077(5) Uiso d . 1 H
C1 -0.15612(8) 0.25184(12) 0.03967(7) 0.0374(3) Uani d . 1 C
C2 -0.27356(9) 0.30746(12) 0.02644(8) 0.0406(3) Uani d . 1 C
H2A -0.2895 0.3982 -0.0173 0.049 Uiso calc R 1 H
H2B -0.3236 0.2245 -0.0080 0.049 Uiso calc R 1 H
C3 -0.30136(9) 0.35199(12) 0.11760(8) 0.0447(3) Uani d . 1 C
H3A -0.2833 0.4621 0.1328 0.054 Uiso calc R 1 H
H3B -0.2557 0.2904 0.1736 0.054 Uiso calc R 1 H
C4 -0.42131(9) 0.32646(13) 0.10606(9) 0.0494(3) Uani d . 1 C
H4A -0.4372 0.3874 0.1564 0.059 Uiso calc R 1 H
H4B -0.4674 0.3665 0.0419 0.059 Uiso calc R 1 H
C5 -0.45137(9) 0.15446(13) 0.11461(9) 0.0492(3) Uani d . 1 C
H5A -0.5299 0.1474 0.0992 0.059 Uiso calc R 1 H
H5B -0.4336 0.0931 0.0655 0.059 Uiso calc R 1 H
C6 -0.39400(12) 0.08198(13) 0.21577(9) 0.0569(4) Uani d . 1 C
H6A -0.4209 0.1329 0.2630 0.068 Uiso calc R 1 H
H6B -0.3163 0.1048 0.2357 0.068 Uiso calc R 1 H
C7 -0.40828(12) -0.09589(14) 0.22229(11) 0.0623(4) Uani d . 1 C
H7A -0.3807 -0.1264 0.2916 0.075 Uiso calc R 1 H
H7B -0.4859 -0.1201 0.1962 0.075 Uiso calc R 1 H
C8 -0.35087(10) -0.19493(14) 0.16704(10) 0.0567(3) Uani d . 1 C
H8A -0.3773 -0.1626 0.0981 0.068 Uiso calc R 1 H
H8B -0.3718 -0.3042 0.1692 0.068 Uiso calc R 1 H
C9 -0.22551(10) -0.18487(14) 0.20681(9) 0.0514(3) Uani d . 1 C
H9A -0.2036 -0.0894 0.2458 0.062 Uiso calc R 1 H
H9B -0.1965 -0.2735 0.2507 0.062 Uiso calc R 1 H
C10 -0.17471(10) -0.18478(12) 0.12647(9) 0.0465(3) Uani d . 1 C
H10A -0.2014 -0.2762 0.0845 0.056 Uiso calc R 1 H
H10B -0.0960 -0.1960 0.1578 0.056 Uiso calc R 1 H
C11 -0.19829(9) -0.03730(11) 0.06066(7) 0.0382(3) Uani d . 1 C
H11 -0.2723 -0.0012 0.0528 0.046 Uiso calc R 1 H
C12 -0.19636(10) -0.07353(14) -0.04244(8) 0.0513(3) Uani d . 1 C
H12A -0.1251 -0.1163 -0.0357 0.062 Uiso calc R 1 H
H12B -0.2506 -0.1542 -0.0726 0.062 Uiso calc R 1 H
C13 -0.21878(11) 0.06651(15) -0.11067(9) 0.0573(3) Uani d . 1 C
H13A -0.2960 0.0928 -0.1314 0.069 Uiso calc R 1 H
H13B -0.2028 0.0385 -0.1695 0.069 Uiso calc R 1 H
C14 -0.15155(10) 0.21074(14) -0.06305(8) 0.0504(3) Uani d . 1 C
H14A -0.1778 0.3004 -0.1068 0.061 Uiso calc R 1 H
H14B -0.0758 0.1926 -0.0564 0.061 Uiso calc R 1 H
C15 -0.11959(9) 0.10017(11) 0.10302(7) 0.0355(3) Uani d . 1 C
H15 -0.0485 0.0695 0.0995 0.043 Uiso calc R 1 H
C16 -0.07199(10) 0.38332(13) 0.08201(8) 0.0488(3) Uani d . 1 C
H16A -0.0008 0.3460 0.0842 0.059 Uiso calc R 1 H
H16B -0.0916 0.4724 0.0370 0.059 Uiso calc R 1 H

loop_
_atom_site_aniso_label
_atom_site_aniso_U_11
_atom_site_aniso_U_22
_atom_site_aniso_U_33
_atom_site_aniso_U_12
_atom_site_aniso_U_13
_atom_site_aniso_U_23
O1 0.0495(5) 0.0345(4) 0.0335(4) 0.0046(4) 0.0082(4) 0.0016(3)
O2 0.0583(6) 0.0404(5) 0.0504(5) -0.0124(4) 0.0080(4) -0.0030(4)
C1 0.0398(6) 0.0366(6) 0.0346(6) 0.0002(4) 0.0116(5) 0.0032(4)
C2 0.0432(7) 0.0351(5) 0.0404(6) 0.0051(5) 0.0109(5) 0.0063(5)
C3 0.0484(7) 0.0340(6) 0.0522(7) 0.0004(5) 0.0183(5) -0.0052(5)
C4 0.0477(8) 0.0425(7) 0.0590(8) 0.0098(5) 0.0202(6) 0.0012(5)
C5 0.0391(7) 0.0486(7) 0.0592(8) -0.0003(5) 0.0163(6) -0.0011(6)
C6 0.0704(9) 0.0474(7) 0.0577(8) 0.0056(6) 0.0283(7) -0.0002(6)
C7 0.0656(9) 0.0546(8) 0.0754(9) -0.0019(6) 0.0354(7) 0.0101(7)
C8 0.0592(8) 0.0364(6) 0.0777(9) -0.0101(6) 0.0279(7) -0.0005(6)
C9 0.0586(8) 0.0386(6) 0.0547(7) -0.0007(6) 0.0170(6) 0.0088(5)
C10 0.0477(7) 0.0315(5) 0.0557(7) 0.0031(5) 0.0122(6) -0.0016(5)
C11 0.0386(6) 0.0337(5) 0.0409(6) 0.0029(5) 0.0123(5) -0.0024(5)
C12 0.0550(8) 0.0498(7) 0.0472(7) -0.0008(6) 0.0156(6) -0.0117(6)
C13 0.0712(9) 0.0640(8) 0.0377(7) 0.0051(6) 0.0204(6) -0.0071(6)
C14 0.0545(8) 0.0579(7) 0.0414(7) 0.0049(6) 0.0201(6) 0.0072(6)
C15 0.0363(6) 0.0357(6) 0.0343(6) 0.0038(4) 0.0121(5) -0.0001(4)
C16 0.0499(7) 0.0435(6) 0.0517(8) -0.0048(5) 0.0162(6) 0.0066(6)

loop_
_atom_type_symbol
_atom_type_description
_atom_type_scat_dispersion_real
_atom_type_scat_dispersion_imag
_atom_type_scat_source
C C 0.0033 0.0016 'International Tables Vol C Tables 4.2.6.8 and 6.1.1.4'
H H 0.0000 0.0000 'International Tables Vol C Tables 4.2.6.8 and 6.1.1.4'
O O 0.0106 0.0060 'International Tables Vol C Tables 4.2.6.8 and 6.1.1.4'

loop_
_geom_angle_atom_site_label_1
_geom_angle_atom_site_label_2
_geom_angle_atom_site_label_3
_geom_angle
C15 O1 H1 106.3(9)
C16 O2 H2 103.9(9)
C16 C1 C14 106.47(9)
C16 C1 C2 111.42(9)
C14 C1 C2 108.68(9)
C16 C1 C15 109.90(9)
C14 C1 C15 105.63(8)
C2 C1 C15 114.27(8)
C3 C2 C1 119.48(9)
C3 C2 H2A 107.4
C1 C2 H2A 107.4
C3 C2 H2B 107.4
C1 C2 H2B 107.4
H2A C2 H2B 107.0
C2 C3 C4 114.43(9)
C2 C3 H3A 108.7
C4 C3 H3A 108.7
C2 C3 H3B 108.7
C4 C3 H3B 108.7
H3A C3 H3B 107.6
C5 C4 C3 114.09(9)
C5 C4 H4A 108.7
C3 C4 H4A 108.7
C5 C4 H4B 108.7
C3 C4 H4B 108.7
H4A C4 H4B 107.6
C6 C5 C4 114.30(10)
C6 C5 H5A 108.7
C4 C5 H5A 108.7
C6 C5 H5B 108.7
C4 C5 H5B 108.7
H5A C5 H5B 107.6
C5 C6 C7 115.50(11)
C5 C6 H6A 108.4
C7 C6 H6A 108.4
C5 C6 H6B 108.4
C7 C6 H6B 108.4
H6A C6 H6B 107.5
C8 C7 C6 114.88(10)
C8 C7 H7A 108.5
C6 C7 H7A 108.5
C8 C7 H7B 108.5
C6 C7 H7B 108.5
H7A C7 H7B 107.5
C7 C8 C9 115.39(11)
C7 C8 H8A 108.4
C9 C8 H8A 108.4
C7 C8 H8B 108.4
C9 C8 H8B 108.4
H8A C8 H8B 107.5
C10 C9 C8 114.02(10)
C10 C9 H9A 108.7
C8 C9 H9A 108.7
C10 C9 H9B 108.7
C8 C9 H9B 108.7
H9A C9 H9B 107.6
C9 C10 C11 115.09(9)
C9 C10 H10A 108.5
C11 C10 H10A 108.5
C9 C10 H10B 108.5
C11 C10 H10B 108.5
H10A C10 H10B 107.5
C12 C11 C15 107.70(9)
C12 C11 C10 111.65(9)
C15 C11 C10 114.46(8)
C12 C11 H11 107.6
C15 C11 H11 107.6
C10 C11 H11 107.6
C13 C12 C11 114.28(9)
C13 C12 H12A 108.7
C11 C12 H12A 108.7
C13 C12 H12B 108.7
C11 C12 H12B 108.7
H12A C12 H12B 107.6
C12 C13 C14 113.07(10)
C12 C13 H13A 109.0
C14 C13 H13A 109.0
C12 C13 H13B 109.0
C14 C13 H13B 109.0
H13A C13 H13B 107.8
C13 C14 C1 113.88(9)
C13 C14 H14A 108.8
C1 C14 H14A 108.8
C13 C14 H14B 108.8
C1 C14 H14B 108.8
H14A C14 H14B 107.7
O1 C15 C11 113.95(8)
O1 C15 C1 109.99(8)
C11 C15 C1 111.89(8)
O1 C15 H15 106.9
C11 C15 H15 106.9
C1 C15 H15 106.9
O2 C16 C1 115.15(9)
O2 C16 H16A 108.5
C1 C16 H16A 108.5
O2 C16 H16B 108.5
C1 C16 H16B 108.5
H16A C16 H16B 107.5

loop_
_geom_bond_atom_site_label_1
_geom_bond_atom_site_label_2
_geom_bond_distance
O1 C15 1.4387(12)
O1 H1 0.850(14)
O2 C16 1.4259(14)
O2 H2 0.892(16)
C1 C16 1.5329(15)
C1 C14 1.5415(15)
C1 C2 1.5482(15)
C1 C15 1.5529(14)
C2 C3 1.5272(15)
C2 H2A 0.9700
C2 H2B 0.9700
C3 C4 1.5282(15)
C3 H3A 0.9700
C3 H3B 0.9700
C4 C5 1.5274(16)
C4 H4A 0.9700
C4 H4B 0.9700
C5 C6 1.5153(17)
C5 H5A 0.9700
C5 H5B 0.9700
C6 C7 1.5277(16)
C6 H6A 0.9700
C6 H6B 0.9700
C7 C8 1.5223(18)
C7 H7A 0.9700
C7 H7B 0.9700
C8 C9 1.5323(16)
C8 H8A 0.9700
C8 H8B 0.9700
C9 C10 1.5216(16)
C9 H9A 0.9700
C9 H9B 0.9700
C10 C11 1.5346(14)
C10 H10A 0.9700
C10 H10B 0.9700
C11 C12 1.5254(15)
C11 C15 1.5316(14)
C11 H11 0.9800
C12 C13 1.5041(17)
C12 H12A 0.9700
C12 H12B 0.9700
C13 C14 1.5213(17)
C13 H13A 0.9700
C13 H13B 0.9700
C14 H14A 0.9700
C14 H14B 0.9700
C15 H15 0.9800
C16 H16A 0.9700
C16 H16B 0.9700

loop_
_geom_hbond_atom_site_label_D
_geom_hbond_atom_site_label_H
_geom_hbond_atom_site_label_A
_geom_hbond_site_symmetry_A
_geom_hbond_distance_DH
_geom_hbond_distance_HA
_geom_hbond_distance_DA
_geom_hbond_angle_DHA
O2 H2 O1 . 0.892(16) 1.871(16) 2.6722(11) 148.4(13)
O1 H1 O2 2_545 0.850(14) 1.922(15) 2.7696(11) 174.2(13)

loop_
_geom_torsion_atom_site_label_1
_geom_torsion_atom_site_label_2
_geom_torsion_atom_site_label_3
_geom_torsion_atom_site_label_4
_geom_torsion
C16 C1 C2 C3 -64.44(12)
C14 C1 C2 C3 178.55(9)
C15 C1 C2 C3 60.88(12)
C1 C2 C3 C4 -151.40(9)
C2 C3 C4 C5 76.72(12)
C3 C4 C5 C6 64.69(14)
C4 C5 C6 C7 -170.85(11)
C5 C6 C7 C8 69.06(16)
C6 C7 C8 C9 64.77(16)
C7 C8 C9 C10 -141.70(11)
C8 C9 C10 C11 67.67(12)
C9 C10 C11 C12 -152.13(10)
C9 C10 C11 C15 85.20(12)
C15 C11 C12 C13 -53.46(12)
C10 C11 C12 C13 -179.92(10)
C11 C12 C13 C14 48.22(15)
C12 C13 C14 C1 -49.80(14)
C16 C1 C14 C13 172.11(10)
C2 C1 C14 C13 -67.76(12)
C15 C1 C14 C13 55.28(12)
C12 C11 C15 O1 -172.22(8)
C10 C11 C15 O1 -47.43(12)
C12 C11 C15 C1 62.22(11)
C10 C11 C15 C1 -173.00(9)
C16 C1 C15 O1 55.06(11)
C14 C1 C15 O1 169.54(8)
C2 C1 C15 O1 -71.05(11)
C16 C1 C15 C11 -177.23(9)
C14 C1 C15 C11 -62.74(11)
C2 C1 C15 C11 56.66(12)
C14 C1 C16 O2 -179.03(9)
C2 C1 C16 O2 62.62(12)
C15 C1 C16 O2 -65.09(12)
